data_1550533
loop_
_publ_author_name
'Nagae, Haruki'
'Hirai, Takahiro'
'Kato, Daiki'
'Soma, Shusei'
'Akebi, Shin-ya'
'Mashima, Kazushi'

_publ_section_title
;
 Dinuclear Manganese Alkoxide Complexes as Catalysts for C---N Bond
 Cleavage of Simple Tertiary N,N-Dialkylamides to Give Esters
;
_journal_name_full 'Chemical Science'
_journal_paper_doi 10.1039/C8SC05819A
_journal_year 2019
_chemical_absolute_configuration 'CHOOSE rm ad rmad syn or unk'
_chemical_formula_moiety 'C36 H72 Mn4 O16'
_chemical_formula_sum 'C36 H72 Mn4 O16'
_chemical_formula_weight 980.71
_chemical_melting_point 286(4)
_chemical_name_common 1a
_chemical_name_systematic 1a
_chemical_properties_physical Air-sensitive,Moisture-sensitive,Oxygen-sensitive
_space_group_crystal_system orthorhombic
_space_group_IT_number 23
_space_group_name_Hall 'I 2 2'
_space_group_name_H-M_alt 'I 2 2 2'
_symmetry_space_group_name_Hall 'I 2 2'
_symmetry_space_group_name_H-M 'I 2 2 2'
_atom_sites_solution_hydrogens geom
_atom_sites_solution_primary direct
_atom_sites_solution_secondary difmap
_audit_update_record
;
2018-08-31 deposited with the CCDC.
2019-01-29 downloaded from the CCDC.
;
_cell_angle_alpha 90.0000
_cell_angle_beta 90.0000
_cell_angle_gamma 90.0000
_cell_formula_units_Z 2
_cell_length_a 12.1248(13)
_cell_length_b 14.1447(15)
_cell_length_c 14.1468(15)
_cell_measurement_reflns_used 5008
_cell_measurement_temperature 113
_cell_measurement_theta_max 27.50
_cell_measurement_theta_min 3.60
_cell_volume 2426.2(4)
_computing_cell_refinement 'CrystalClear-SM Expert 2.1 b45'
_computing_data_collection 'CrystalClear-SM Expert 2.1 b45 (Rigaku, 2015)'
_computing_data_reduction 'CrystalClear-SM Expert 2.1 b45'
_computing_molecular_graphics 'CrystalStructure 4.2.4'
_computing_publication_material 'CrystalStructure 4.2.4 (Rigaku, 2016)'
_computing_structure_refinement 'SHELXL Version 2016/4 (Sheldrick, 2008)'
_computing_structure_solution 'SIR92 (Altomare, et al., 1994)'
_diffrn_ambient_temperature 113
_diffrn_detector_area_resol_mean 5.814
_diffrn_measured_fraction_theta_full 0.996
_diffrn_measured_fraction_theta_max 0.997
_diffrn_measurement_device_type 'Rigaku XtaLAB P200'
_diffrn_measurement_method \w
_diffrn_radiation_type 'Mo K\a'
_diffrn_radiation_wavelength 0.71075
_diffrn_reflns_av_R_equivalents 0.0177
_diffrn_reflns_Laue_measured_fraction_full 0.996
_diffrn_reflns_Laue_measured_fraction_max 0.997
_diffrn_reflns_limit_h_max 15
_diffrn_reflns_limit_h_min -15
_diffrn_reflns_limit_k_max 18
_diffrn_reflns_limit_k_min -18
_diffrn_reflns_limit_l_max 18
_diffrn_reflns_limit_l_min -18
_diffrn_reflns_number 24753
_diffrn_reflns_point_group_measured_fraction_full 0.997
_diffrn_reflns_point_group_measured_fraction_max 0.997
_diffrn_reflns_theta_full 25.242
_diffrn_reflns_theta_max 27.477
_diffrn_reflns_theta_min 3.361
_diffrn_standards_number 0
_exptl_absorpt_coefficient_mu 1.076
_exptl_absorpt_correction_T_max 0.781
_exptl_absorpt_correction_T_min 0.720
_exptl_absorpt_correction_type multi-scan
_exptl_absorpt_process_details 'REQAB (Rigaku, 1998)'
_exptl_crystal_colour yellow
_exptl_crystal_density_diffrn 1.342
_exptl_crystal_density_method 'not measured'
_exptl_crystal_description block
_exptl_crystal_F_000 1032.00
_exptl_crystal_recrystallization_method 'Re-crystallisation from solvent: EtOH and toluene'
_exptl_crystal_size_max 0.230
_exptl_crystal_size_mid 0.230
_exptl_crystal_size_min 0.230
_refine_diff_density_max 0.52
_refine_diff_density_min -0.28
_refine_ls_abs_structure_details
;
 Flack x determined using 1181 quotients [(I+)-(I-)]/[(I+)+(I-)]
 (Parsons, Flack and Wagner, Acta Cryst. B69 (2013) 249-259).
;
_refine_ls_abs_structure_Flack 0.025(4)
_refine_ls_extinction_method none
_refine_ls_goodness_of_fit_ref 1.090
_refine_ls_hydrogen_treatment constr
_refine_ls_number_parameters 200
_refine_ls_number_reflns 2786
_refine_ls_number_restraints 0
_refine_ls_R_factor_all 0.0255
_refine_ls_R_factor_gt 0.0249
_refine_ls_shift/su_max 0.001
_refine_ls_structure_factor_coef Fsqd
_refine_ls_weighting_details 'w = 1/[\s^2^(Fo^2^)+(0.0521P)^2^+0.5124P] where P=(Fo^2^+2Fc^2^)/3'
_refine_ls_weighting_scheme calc
_refine_ls_wR_factor_gt 0.0716
_refine_ls_wR_factor_ref 0.0722
_reflns_Friedel_coverage 0.775
_reflns_Friedel_fraction_full 0.999
_reflns_Friedel_fraction_max 0.998
_reflns_number_gt 2727
_reflns_number_total 2786
_reflns_threshold_expression F^2^>2.0\s(F^2^)
_cod_data_source_file c8sc05819a2.cif
_cod_data_source_block 1a
_cod_depositor_comments
;
The following automatic conversions were performed:

'_chemical_melting_point' value '282-290' was changed to '286(4)' -
the average value was taken and precision was estimated.

Automatic conversion script
Id: cif_fix_values 4973 2017-02-22 13:04:09Z antanas 
;
_cod_database_code 1550533

loop_
_space_group_symop_id
_space_group_symop_operation_xyz
1 +X,+Y,+Z
2 -X,-Y,+Z
3 +X,-Y,-Z
4 -X,+Y,-Z
5 1/2+X,1/2+Y,1/2+Z
6 1/2-X,1/2-Y,1/2+Z
7 1/2+X,1/2-Y,1/2-Z
8 1/2-X,1/2+Y,1/2-Z

loop_
_atom_site_label
_atom_site_type_symbol
_atom_site_fract_x
_atom_site_fract_y
_atom_site_fract_z
_atom_site_U_iso_or_equiv
_atom_site_adp_type
_atom_site_occupancy
_atom_site_site_symmetry_order
_atom_site_calc_flag
_atom_site_refinement_flags_posn
_atom_site_refinement_flags_adp
_atom_site_refinement_flags_occupancy
_atom_site_disorder_assembly
_atom_site_disorder_group
MN1 Mn 0.59363(2) 0.41726(2) 0.41726(2) 0.02915(12) Uani 1 1 d . . . . .
O1 O 0.75963(16) 0.38479(16) 0.38488(16) 0.0475(5) Uani 1 1 d . . . . .
O6 O 0.41266(12) 0.42931(11) 0.42932(11) 0.0279(3) Uani 1 1 d . . . . .
O4 O 0.5760(5) 0.4096(3) 0.2663(4) 0.0388(11) Uani 0.5 1 d . . P A 1
O5 O 0.5766(6) 0.2583(4) 0.4511(4) 0.0481(14) Uani 0.5 1 d . . P A 1
H5 H 0.568447 0.240518 0.515452 0.058 Uiso 0.5 1 calc R U P A 1
C1 C 0.8085(4) 0.3642(4) 0.3121(5) 0.0448(13) Uani 0.5 1 d . . P A 1
C2 C 0.7596(5) 0.3696(4) 0.2215(4) 0.0428(12) Uani 0.5 1 d . . P A 1
H2 H 0.805587 0.356195 0.168794 0.051 Uiso 0.5 1 calc R U P A 1
C3 C 0.6507(5) 0.3928(3) 0.2025(3) 0.0569(12) Uani 0.7 1 d . . P A 1
C4 C 0.9268(16) 0.3485(12) 0.3207(16) 0.084(4) Uani 0.5 1 d . . P A 1
H4A H 0.965589 0.409067 0.315456 0.126 Uiso 0.5 1 calc R U P A 1
H4B H 0.951500 0.306108 0.270138 0.126 Uiso 0.5 1 calc R U P A 1
H4C H 0.942956 0.319796 0.382192 0.126 Uiso 0.5 1 calc R U P A 1
C5 C 0.6249(6) 0.3990(4) 0.1041(3) 0.0752(17) Uani 0.7 1 d . . P A 1
H5A H 0.626468 0.465417 0.084253 0.113 Uiso 0.7 1 calc R U P A 1
H5B H 0.551181 0.372893 0.092911 0.113 Uiso 0.7 1 calc R U P A 1
H5C H 0.679321 0.363086 0.067629 0.113 Uiso 0.7 1 calc R U P A 1
C6 C 0.5775(11) 0.1880(9) 0.3848(9) 0.057(3) Uani 0.3 1 d . . P A 1
H6A H 0.581267 0.216805 0.321127 0.069 Uiso 0.3 1 calc R U P A 1
H6B H 0.507440 0.152196 0.388980 0.069 Uiso 0.3 1 calc R U P A 1
C7 C 0.6732(19) 0.1198(17) 0.3964(17) 0.098(7) Uiso 0.3 1 d . . P A 1
H7A H 0.742516 0.152748 0.382984 0.148 Uiso 0.3 1 calc R U P A 1
H7B H 0.664349 0.066871 0.352391 0.148 Uiso 0.3 1 calc R U P A 1
H7C H 0.674398 0.095832 0.461405 0.148 Uiso 0.3 1 calc R U P A 1
O3 O 0.5766(6) 0.4523(4) 0.2584(4) 0.0496(14) Uani 0.5 1 d . . P A 2
H3 H 0.554981 0.476984 0.318006 0.060 Uiso 0.5 1 calc R U P A 2
O2 O 0.5762(5) 0.2668(4) 0.4088(3) 0.0390(11) Uani 0.5 1 d . . P A 2
C8 C 0.8083(4) 0.3118(5) 0.3644(4) 0.0453(13) Uani 0.5 1 d . . P A 2
C9 C 0.7601(5) 0.2221(4) 0.3695(4) 0.0420(12) Uani 0.5 1 d . . P A 2
H9 H 0.806401 0.169678 0.355555 0.050 Uiso 0.5 1 calc R U P A 2
C10 C 0.6497(5) 0.2016(3) 0.3933(3) 0.0568(12) Uani 0.7 1 d . . P A 2
C11 C 0.9317(15) 0.3164(10) 0.3388(17) 0.081(5) Uani 0.5 1 d . . P A 2
H11A H 0.946653 0.374988 0.304115 0.121 Uiso 0.5 1 calc R U P A 2
H11B H 0.950980 0.262015 0.299233 0.121 Uiso 0.5 1 calc R U P A 2
H11C H 0.975837 0.315149 0.396806 0.121 Uiso 0.5 1 calc R U P A 2
C12 C 0.6162(7) 0.1021(3) 0.3995(5) 0.0703(15) Uani 0.7 1 d . . P A 2
H12A H 0.663594 0.063681 0.358560 0.105 Uiso 0.7 1 calc R U P A 2
H12B H 0.539289 0.095745 0.379023 0.105 Uiso 0.7 1 calc R U P A 2
H12C H 0.623205 0.080315 0.464965 0.105 Uiso 0.7 1 calc R U P A 2
C13 C 0.5752(10) 0.3840(8) 0.1875(8) 0.052(2) Uiso 0.3 1 d . . P A 2
H13A H 0.612297 0.323207 0.201498 0.063 Uiso 0.3 1 calc R U P A 2
H13B H 0.506135 0.377336 0.150829 0.063 Uiso 0.3 1 calc R U P A 2
C14 C 0.639(2) 0.456(2) 0.167(2) 0.148(10) Uiso 0.3 1 d . . P A 2
H14A H 0.607781 0.490414 0.112684 0.223 Uiso 0.3 1 calc R U P A 2
H14B H 0.712810 0.433338 0.150593 0.223 Uiso 0.3 1 calc R U P A 2
H14C H 0.643443 0.498652 0.221288 0.223 Uiso 0.3 1 calc R U P A 2
C15 C 0.3491(2) 0.3699(3) 0.3694(3) 0.0576(9) Uani 1 1 d . . . . .
H15A H 0.369540 0.303315 0.382222 0.069 Uiso 1 1 calc R U . . .
H15B H 0.368808 0.383722 0.302972 0.069 Uiso 1 1 calc R U . . .
C16 C 0.2282(2) 0.3796(2) 0.3801(2) 0.0500(7) Uani 1 1 d . . . . .
H16A H 0.207454 0.366598 0.445799 0.075 Uiso 1 1 calc R U . . .
H16B H 0.191032 0.334465 0.338251 0.075 Uiso 1 1 calc R U . . .
H16C H 0.206012 0.444038 0.363336 0.075 Uiso 1 1 calc R U . . .

loop_
_atom_site_aniso_label
_atom_site_aniso_U_11
_atom_site_aniso_U_22
_atom_site_aniso_U_33
_atom_site_aniso_U_23
_atom_site_aniso_U_13
_atom_site_aniso_U_12
MN1 0.02296(16) 0.03210(18) 0.03237(17) -0.00458(13) 0.00393(12) 0.00387(12)
O1 0.0298(9) 0.0569(12) 0.0557(11) -0.0124(9) 0.0071(8) 0.0078(8)
O6 0.0207(6) 0.0312(7) 0.0316(7) -0.0070(5) -0.0015(7) -0.0015(7)
O4 0.040(2) 0.043(3) 0.033(2) -0.006(2) 0.0091(15) -0.004(2)
O5 0.062(3) 0.0263(19) 0.056(3) -0.003(2) 0.009(3) 0.010(2)
C1 0.030(3) 0.050(3) 0.054(3) -0.010(3) 0.011(2) 0.004(2)
C2 0.043(3) 0.042(3) 0.043(3) -0.009(2) 0.021(2) 0.001(2)
C3 0.077(4) 0.042(2) 0.051(2) -0.0079(18) 0.020(2) -0.002(2)
C4 0.045(5) 0.090(11) 0.117(9) -0.015(8) 0.028(6) 0.038(7)
C5 0.138(5) 0.057(3) 0.0308(18) -0.0072(17) 0.035(2) 0.005(3)
C6 0.051(7) 0.062(7) 0.059(6) -0.014(5) -0.003(5) -0.010(5)
O3 0.064(3) 0.057(3) 0.0278(19) -0.006(3) 0.011(2) 0.006(3)
O2 0.041(2) 0.034(2) 0.043(3) -0.004(2) -0.002(2) 0.0089(16)
C8 0.030(3) 0.056(3) 0.050(3) -0.012(3) 0.006(2) 0.012(2)
C9 0.044(3) 0.043(3) 0.040(3) -0.009(2) 0.004(2) 0.019(2)
C10 0.074(4) 0.049(2) 0.048(2) -0.0088(18) -0.003(2) 0.019(2)
C11 0.031(4) 0.067(8) 0.144(12) -0.027(8) 0.007(5) 0.029(5)
C12 0.104(5) 0.033(2) 0.074(3) -0.007(2) 0.014(3) 0.017(3)
C15 0.0317(14) 0.069(2) 0.072(2) -0.0450(17) -0.0040(13) -0.0024(13)
C16 0.0295(13) 0.0608(17) 0.0599(17) -0.0206(14) -0.0091(12) -0.0097(12)

loop_
_atom_type_symbol
_atom_type_description
_atom_type_scat_dispersion_real
_atom_type_scat_dispersion_imag
_atom_type_scat_source
C C 0.0033 0.0016
;
International Tables for Crystallography
(Vol. C, Tables 4.2.6.8 and 6.1.1.4)
;
H H 0.0000 0.0000
;
International Tables for Crystallography
(Vol. C, Table 6.1.1.4)
;
Mn Mn 0.3368 0.7283
;
International Tables for Crystallography
(Vol. C, Tables 4.2.6.8 and 6.1.1.4)
;
O O 0.0106 0.0060
;
International Tables for Crystallography
(Vol. C, Tables 4.2.6.8 and 6.1.1.4)
;

loop_
_geom_angle_atom_site_label_1
_geom_angle_atom_site_label_2
_geom_angle_atom_site_label_3
_geom_angle
_geom_angle_site_symmetry_1
_geom_angle_site_symmetry_3
O1 MN1 O2 82.30(16) . .
O1 MN1 O4 82.44(16) . .
O1 MN1 O6 105.47(8) . 2_665
O2b MN1 O6 172.22(16) . 2_665
O4a MN1 O6 97.14(14) . 2_665
O1 MN1 O6 105.44(8) . 4_656
O2b MN1 O6 97.47(14) . 4_656
O4a MN1 O6 172.12(16) . 4_656
O6 MN1 O6 80.95(6) 2_665 4_656
O1 MN1 O6 168.41(7) . .
O2b MN1 O6 89.02(16) . .
O4a MN1 O6 88.96(16) . .
O6 MN1 O6 83.23(6) 2_665 .
O6 MN1 O6 83.23(6) 4_656 .
O1 MN1 O5 85.32(17) . .
O4a MN1 O5 98.5(2) . .
O6 MN1 O5 162.04(15) 2_665 .
O6 MN1 O5 82.34(15) 4_656 .
O6 MN1 O5 88.30(17) . .
O1 MN1 O3 85.47(18) . .
O2b MN1 O3 98.6(2) . .
O6 MN1 O3 81.93(15) 2_665 .
O6 MN1 O3 161.66(15) 4_656 .
O6 MN1 O3 88.26(17) . .
C1a O1 MN1 134.1(3) . .
C8b O1 MN1 133.9(3) . .
C15 O6 MN1 121.6(2) . 2_665
C15 O6 MN1 121.9(2) . 4_656
MN1 O6 MN1 98.90(6) 2_665 4_656
C15 O6 MN1 116.59(15) . .
MN1 O6 MN1 96.07(6) 2_665 .
MN1 O6 MN1 96.07(6) 4_656 .
C3a O4a MN1 129.0(5) . .
C6a O5a MN1 124.5(7) . .
C6a O5a H5 117.8 . .
MN1 O5a H5 117.8 . .
O1 C1a C2 123.1(5) . .
O1 C1a C4 116.4(10) . .
C2a C1a C4 119.8(10) . .
C3a C2a C1 126.0(4) . .
C3a C2a H2 117.0 . .
C1a C2a H2 117.0 . .
O4a C3a C2 124.9(5) . .
O4a C3a C5 120.8(6) . .
C2a C3a C5 114.3(5) . .
C1a C4a H4A 109.5 . .
C1a C4a H4B 109.5 . .
H4Aa C4a H4B 109.5 . .
C1a C4a H4C 109.5 . .
H4Aa C4a H4C 109.5 . .
H4Ba C4a H4C 109.5 . .
C3a C5a H5A 109.5 . .
C3a C5a H5B 109.5 . .
H5Aa C5a H5B 109.5 . .
C3a C5a H5C 109.5 . .
H5Aa C5a H5C 109.5 . .
H5Ba C5a H5C 109.5 . .
O5a C6a C7 113.2(13) . .
O5a C6a H6A 108.9 . .
C7a C6a H6A 108.9 . .
O5a C6a H6B 108.9 . .
C7a C6a H6B 108.9 . .
H6Aa C6a H6B 107.8 . .
C6a C7a H7A 109.5 . .
C6a C7a H7B 109.5 . .
H7Aa C7a H7B 109.5 . .
C6a C7a H7C 109.5 . .
H7Aa C7a H7C 109.5 . .
H7Ba C7a H7C 109.5 . .
C13b O3b C14 53.8(12) . .
C13b O3b MN1 123.6(6) . .
C14b O3b MN1 143.4(13) . .
C13b O3b H3 153.1 . .
C14b O3b H3 153.1 . .
MN1 O3b H3 40.5 . .
C10b O2b MN1 130.2(5) . .
O1 C8b C9 123.4(5) . .
O1 C8b C11 119.3(8) . .
C9b C8b C11 117.1(7) . .
C8b C9b C10 126.5(4) . .
C8b C9b H9 116.8 . .
C10b C9b H9 116.8 . .
O2b C10b C9 123.0(5) . .
O2b C10b C12 118.7(6) . .
C9b C10b C12 118.3(5) . .
C8b C11b H11A 109.5 . .
C8b C11b H11B 109.5 . .
H11Ab C11b H11B 109.5 . .
C8b C11b H11C 109.5 . .
H11Ab C11b H11C 109.5 . .
H11Bb C11b H11C 109.5 . .
C10b C12b H12A 109.5 . .
C10b C12b H12B 109.5 . .
H12Ab C12b H12B 109.5 . .
C10b C12b H12C 109.5 . .
H12Ab C12b H12C 109.5 . .
H12Bb C12b H12C 109.5 . .
C14b C13b O3 67.4(15) . .
C14b C13b H13A 117.0 . .
O3b C13b H13A 117.0 . .
C14b C13b H13B 117.0 . .
O3b C13b H13B 117.0 . .
H13Ab C13b H13B 114.0 . .
C13b C14b O3 58.8(13) . .
C13b C14b H14A 109.5 . .
O3b C14b H14A 119.9 . .
C13b C14b H14B 109.5 . .
O3b C14b H14B 130.4 . .
H14Ab C14b H14B 109.5 . .
C13b C14b H14C 109.5 . .
O3b C14b H14C 51.0 . .
H14Ab C14b H14C 109.5 . .
H14Bb C14b H14C 109.5 . .
O6 C15 C16 114.9(2) . .
O6 C15 H15A 108.5 . .
C16 C15 H15A 108.5 . .
O6 C15 H15B 108.5 . .
C16 C15 H15B 108.5 . .
H15A C15 H15B 107.5 . .
C15 C16 H16A 109.5 . .
C15 C16 H16B 109.5 . .
H16A C16 H16B 109.5 . .
C15 C16 H16C 109.5 . .
H16A C16 H16C 109.5 . .
H16B C16 H16C 109.5 . .

loop_
_geom_bond_atom_site_label_1
_geom_bond_atom_site_label_2
_geom_bond_distance
_geom_bond_site_symmetry_2
MN1 O1 2.1147(19) .
MN1 O2 2.142(5) .
MN1 O4 2.149(5) .
MN1 O6 2.1782(15) 2_665
MN1 O6 2.1784(15) 4_656
MN1 O6 2.2074(15) .
MN1 O5 2.308(6) .
MN1 O3 2.311(6) .
O1 C1 1.223(6) .
O1 C8 1.224(6) .
O6 C15 1.421(3) .
O6 MN1 2.1782(15) 2_665
O6 MN1 2.1783(15) 4_656
O4a C3 1.300(7) .
O5a C6 1.367(12) .
O5a H5 0.9500 .
C1a C2 1.415(9) .
C1a C4 1.456(19) .
C2a C3 1.387(9) .
C2a H2 0.9500 .
C3a C5 1.430(7) .
C4a H4A 0.9800 .
C4a H4B 0.9800 .
C4a H4C 0.9800 .
C5a H5A 0.9800 .
C5a H5B 0.9800 .
C5a H5C 0.9800 .
C6a C7 1.52(3) .
C6a H6A 0.9900 .
C6a H6B 0.9900 .
C7a H7A 0.9800 .
C7a H7B 0.9800 .
C7a H7C 0.9800 .
O3b C13 1.392(12) .
O3b C14 1.50(3) .
O3b H3 0.9500 .
O2b C10 1.301(7) .
C8b C9 1.400(9) .
C8b C11 1.540(19) .
C9b C10 1.410(9) .
C9b H9 0.9500 .
C10b C12 1.468(8) .
C11b H11A 0.9800 .
C11b H11B 0.9800 .
C11b H11C 0.9800 .
C12b H12A 0.9800 .
C12b H12B 0.9800 .
C12b H12C 0.9800 .
C13b C14 1.31(3) .
C13b H13A 0.9900 .
C13b H13B 0.9900 .
C14b H14A 0.9800 .
C14b H14B 0.9800 .
C14b H14C 0.9800 .
C15 C16 1.480(4) .
C15 H15A 0.9900 .
C15 H15B 0.9900 .
C16 H16A 0.9800 .
C16 H16B 0.9800 .
C16 H16C 0.9800 .

loop_
_geom_hbond_atom_site_label_D
_geom_hbond_atom_site_label_H
_geom_hbond_atom_site_label_A
_geom_hbond_site_symmetry_A
_geom_hbond_distance_DA
_geom_hbond_distance_DH
_geom_hbond_distance_HA
_geom_hbond_angle_DHA
_geom_hbond_publ_flag
O4a H3b O3b 2_665 2.693(8) 1.228 2.063 107.1 no
O3b H3b O4a 2_665 2.693(8) 0.950 2.373 99.2 no
O3b H3b O3b 2_665 2.296(9) 0.950 2.063 91.6 no
O5a H5a O5a 4_656 2.317(9) 0.950 1.839 108.1 no
O5a H5a O2b 4_656 2.716(8) 0.950 2.089 122.1 no

loop_
_geom_torsion_atom_site_label_1
_geom_torsion_atom_site_label_2
_geom_torsion_atom_site_label_3
_geom_torsion_atom_site_label_4
_geom_torsion
_geom_torsion_site_symmetry_1
MN1 O1 C1a C2a 9.0(9) .
MN1 O1 C1a C4a 178.8(8) .
O1 C1a C2a C3a -4.1(10) .
C4a C1a C2a C3a -173.6(10) .
MN1 O4a C3a C2a 4.5(8) .
MN1 O4a C3a C5a -174.3(4) .
C1a C2a C3a O4a -2.7(9) .
C1a C2a C3a C5a 176.2(6) .
MN1 O5a C6a C7a 117.5(13) .
MN1 O1 C8b C9b -8.7(9) .
MN1 O1 C8b C11b 176.2(10) .
O1 C8b C9b C10b 3.6(10) .
C11b C8b C9b C10b 178.8(11) .
MN1 O2b C10b C9b -6.2(8) .
MN1 O2b C10b C12b 174.7(4) .
C8b C9b C10b O2b 3.9(9) .
C8b C9b C10b C12b -176.9(6) .
MN1 O3b C13b C14b -135.1(16) .
MN1 O3b C14b C13b 99.4(17) .
MN1 O6 C15 C16 -63.9(4) 2_665
MN1 O6 C15 C16 62.8(4) 4_656
MN1 O6 C15 C16 179.6(3) .
